data_4089523
loop_
_publ_author_name
'Chandrasekhar, Vadapalli'
'Metre, Ramesh K.'
'Biswas, Sourav'

_publ_section_title
;
 Stabilizing the [RSn(\m2-O)SnR] Motif through Intramolecular
 N\\rightarrow Sn Coordination. Synthesis and Characterization of
 [(RSn)2(\m2-O)(\m2-FcCOO)2(\h-FcCOO)2]&#x00B7;THF and
 {(RSn)2(\m2-O)[(t-BuO)2PO2]2Cl2}&#x00B7;THF&#x00B7;2H2O (R =
 2-(Phenylazo)phenyl)
;
_journal_issue 11
_journal_name_full Organometallics
_journal_page_first 3419
_journal_paper_doi 10.1021/om400346b
_journal_volume 32
_journal_year 2013
_chemical_formula_moiety 'C40 H54 Cl2 N4 O9 P2 Sn2'
_chemical_formula_sum 'C40 H54 Cl2 N4 O9 P2 Sn2'
_chemical_formula_weight 1105.14
_space_group_IT_number 2
_space_group_name_Hall '-P 1'
_space_group_name_H-M_alt 'P -1'
_symmetry_cell_setting triclinic
_symmetry_space_group_name_H-M 'P -1'
_atom_sites_solution_hydrogens geom
_atom_sites_solution_primary direct
_atom_sites_solution_secondary difmap
_audit_creation_method SHELXL-97
_cell_angle_alpha 80.917(5)
_cell_angle_beta 89.877(5)
_cell_angle_gamma 80.158(5)
_cell_formula_units_Z 2
_cell_length_a 11.542(5)
_cell_length_b 14.830(5)
_cell_length_c 16.783(5)
_cell_measurement_reflns_used 2930
_cell_measurement_temperature 100(2)
_cell_measurement_theta_max 24.48
_cell_measurement_theta_min 2.32
_cell_volume 2794.0(17)
_computing_cell_refinement 'Bruker SMART'
_computing_data_collection 'Bruker SMART'
_computing_data_reduction 'Bruker SAINT'
_computing_molecular_graphics 'Bruker SHELXTL'
_computing_publication_material 'Bruker SHELXTL'
_computing_structure_refinement 'Bruker SHELXTL'
_computing_structure_solution 'Bruker SHELXTL'
_diffrn_ambient_temperature 100(2)
_diffrn_measured_fraction_theta_full 0.984
_diffrn_measured_fraction_theta_max 0.984
_diffrn_measurement_device_type 'CCD area detector'
_diffrn_measurement_method 'phi and omega scans'
_diffrn_radiation_monochromator graphite
_diffrn_radiation_source 'fine-focus sealed tube'
_diffrn_radiation_type MoK\a
_diffrn_radiation_wavelength 0.71069
_diffrn_reflns_av_R_equivalents 0.0000
_diffrn_reflns_av_sigmaI/netI 0.0783
_diffrn_reflns_limit_h_max 13
_diffrn_reflns_limit_h_min -13
_diffrn_reflns_limit_k_max 17
_diffrn_reflns_limit_k_min -17
_diffrn_reflns_limit_l_max 20
_diffrn_reflns_limit_l_min 0
_diffrn_reflns_number 10219
_diffrn_reflns_theta_full 25.50
_diffrn_reflns_theta_max 25.50
_diffrn_reflns_theta_min 2.01
_exptl_absorpt_coefficient_mu 1.092
_exptl_absorpt_correction_T_max 1
_exptl_absorpt_correction_T_min 0.474671
_exptl_absorpt_correction_type empirical
_exptl_absorpt_process_details sadabs
_exptl_crystal_colour yellow
_exptl_crystal_density_diffrn 1.314
_exptl_crystal_density_method 'not measured'
_exptl_crystal_description block
_exptl_crystal_F_000 1116.0
_exptl_crystal_size_max 0.2
_exptl_crystal_size_mid 0.18
_exptl_crystal_size_min 0.16
_platon_squeeze_details
;
;
_refine_diff_density_max 2.866
_refine_diff_density_min -1.809
_refine_diff_density_rms 0.201
_refine_ls_extinction_method none
_refine_ls_goodness_of_fit_ref 1.004
_refine_ls_hydrogen_treatment constr
_refine_ls_matrix_type fullcycle
_refine_ls_number_parameters 545
_refine_ls_number_reflns 10219
_refine_ls_number_restraints 0
_refine_ls_restrained_S_all 1.004
_refine_ls_R_factor_all 0.0859
_refine_ls_R_factor_gt 0.0675
_refine_ls_shift/su_max 0.001
_refine_ls_shift/su_mean 0.000
_refine_ls_structure_factor_coef Fsqd
_refine_ls_weighting_details 'calc w=1/[\s^2^(Fo^2^)+(0.1462P)^2^+0.0000P] where P=(Fo^2^+2Fc^2^)/3'
_refine_ls_weighting_scheme calc
_refine_ls_wR_factor_gt 0.1968
_refine_ls_wR_factor_ref 0.2193
_reflns_number_gt 7505
_reflns_number_total 10219
_reflns_threshold_expression >2sigma(I)
_cod_data_source_file om400346b_si_002.cif
_cod_data_source_block 3
_cod_depositor_comments
;
The following automatic conversions were performed:

data item '_symmetry_cell_setting' value 'Triclinic' was changed to
'triclinic' in accordance with the
/home/saulius/struct/COD-crude-data/automatic-downloads/DataCite-retrospective/ACS/depositions/lib/dictionaries/cif_core.dic
dictionary named 'cif_core.dic' version 2.4.2 last updated on
2011-04-26.

Automatic conversion script
Id: cif_fix_values 6909 2019-04-08 15:41:33Z antanas 
;
_cod_database_code 4089523

loop_
_symmetry_equiv_pos_as_xyz
'x, y, z'
'-x, -y, -z'

loop_
_atom_site_label
_atom_site_type_symbol
_atom_site_fract_x
_atom_site_fract_y
_atom_site_fract_z
_atom_site_U_iso_or_equiv
_atom_site_adp_type
_atom_site_occupancy
_atom_site_symmetry_multiplicity
_atom_site_calc_flag
_atom_site_refinement_flags
Sn1 Sn 0.63962(4) 0.18887(3) 0.60015(3) 0.022 Uani 1 1 d .
Sn2 Sn 0.82773(4) 0.14543(3) 0.77655(3) 0.023 Uani 1 1 d .
Cl1 Cl 0.72804(16) 0.28822(12) 0.49523(11) 0.029 Uani 1 1 d .
Cl2 Cl 0.99627(16) 0.02677(13) 0.75769(11) 0.030 Uani 1 1 d .
P2 P 0.59930(17) 0.32586(13) 0.74159(11) 0.025 Uani 1 1 d .
P1 P 0.60053(17) 0.03479(13) 0.76758(11) 0.023 Uani 1 1 d .
O7 O 0.4894(4) 0.3284(4) 0.7966(3) 0.031 Uani 1 1 d .
O4 O 0.4940(4) 0.0629(3) 0.8216(3) 0.024 Uani 1 1 d .
O8 O 0.6254(4) 0.4270(3) 0.7201(3) 0.028 Uani 1 1 d .
O5 O 0.5622(4) 0.2905(3) 0.6678(3) 0.024 Uani 1 1 d .
O2 O 0.5778(4) 0.0799(3) 0.6809(3) 0.024 Uani 1 1 d .
O3 O 0.6161(4) -0.0723(3) 0.7667(3) 0.024 Uani 1 1 d .
O1 O 0.7035(4) 0.0589(3) 0.8095(3) 0.024 Uani 1 1 d .
O6 O 0.7080(4) 0.2704(3) 0.7863(3) 0.025 Uani 1 1 d .
O9 O 0.7884(4) 0.1632(3) 0.6621(3) 0.023 Uani 1 1 d .
N1 N 0.6783(5) 0.0724(4) 0.5170(4) 0.028 Uani 1 1 d .
N3 N 0.9662(6) 0.2491(5) 0.7744(3) 0.032 Uani 1 1 d .
C4 C 0.3019(7) 0.2046(5) 0.4211(5) 0.030 Uani 1 1 d .
H4 H 0.2401 0.2066 0.3851 0.036 Uiso 1 1 calc R
N2 N 0.5986(5) 0.0742(4) 0.4662(3) 0.025 Uani 1 1 d .
C24 C 0.9565(7) 0.3140(5) 0.6336(4) 0.030 Uani 1 1 d .
H24 H 0.8960 0.2815 0.6268 0.036 Uiso 1 1 calc R
C7 C 0.7823(6) 0.0040(5) 0.5121(4) 0.025 Uani 1 1 d .
C6 C 0.4970(6) 0.1407(5) 0.4709(4) 0.022 Uani 1 1 d .
N4 N 1.0090(5) 0.2515(4) 0.8421(4) 0.032 Uani 1 1 d .
C8 C 0.8581(6) -0.0155(4) 0.5776(4) 0.023 Uani 1 1 d .
H8 H 0.8453 0.0166 0.6210 0.027 Uiso 1 1 calc R
C19 C 1.0108(6) 0.3084(5) 0.7090(5) 0.028 Uani 1 1 d .
C1 C 0.4853(6) 0.2014(5) 0.5279(4) 0.023 Uani 1 1 d .
C5 C 0.4036(6) 0.1430(5) 0.4166(4) 0.026 Uani 1 1 d .
H5 H 0.4108 0.1035 0.3784 0.032 Uiso 1 1 calc R
C27 C 0.3250(6) 0.1510(5) 0.7364(5) 0.032 Uani 1 1 d .
H27A H 0.3665 0.1427 0.6877 0.048 Uiso 1 1 calc R
H27B H 0.3410 0.2061 0.7544 0.048 Uiso 1 1 calc R
H27C H 0.2420 0.1570 0.7261 0.048 Uiso 1 1 calc R
C20 C 1.0999(8) 0.3547(6) 0.7191(5) 0.041 Uani 1 1 d .
H20 H 1.1339 0.3500 0.7701 0.050 Uiso 1 1 calc R
C25 C 0.3649(7) 0.0684(5) 0.8007(4) 0.029 Uani 1 1 d .
C3 C 0.2885(6) 0.2637(5) 0.4774(5) 0.029 Uani 1 1 d .
H3 H 0.2182 0.3045 0.4796 0.035 Uiso 1 1 calc R
C22 C 1.0836(7) 0.4178(6) 0.5787(5) 0.037 Uani 1 1 d .
H22 H 1.1060 0.4569 0.5347 0.045 Uiso 1 1 calc R
C26 C 0.3076(7) 0.0802(6) 0.8814(5) 0.038 Uani 1 1 d .
H26A H 0.2245 0.0813 0.8763 0.058 Uiso 1 1 calc R
H26B H 0.3211 0.1373 0.8967 0.058 Uiso 1 1 calc R
H26C H 0.3411 0.0293 0.9220 0.058 Uiso 1 1 calc R
C28 C 0.3457(7) -0.0213(5) 0.7751(5) 0.035 Uani 1 1 d .
H28A H 0.3870 -0.0294 0.7263 0.053 Uiso 1 1 calc R
H28B H 0.2632 -0.0193 0.7659 0.053 Uiso 1 1 calc R
H28C H 0.3749 -0.0722 0.8169 0.053 Uiso 1 1 calc R
C9 C 0.9569(7) -0.0869(5) 0.5765(5) 0.034 Uani 1 1 d .
H9 H 1.0099 -0.1030 0.6202 0.041 Uiso 1 1 calc R
C35 C 0.4338(8) 0.5013(6) 0.6561(5) 0.044 Uani 1 1 d .
H35A H 0.4232 0.4455 0.6370 0.067 Uiso 1 1 calc R
H35B H 0.3939 0.5541 0.6198 0.067 Uiso 1 1 calc R
H35C H 0.4019 0.5016 0.7089 0.067 Uiso 1 1 calc R
C38 C 0.5429(10) 0.4176(6) 0.8980(5) 0.052 Uani 1 1 d .
H38A H 0.6245 0.4046 0.8852 0.079 Uiso 1 1 calc R
H38B H 0.5359 0.4244 0.9538 0.079 Uiso 1 1 calc R
H38C H 0.5059 0.4739 0.8648 0.079 Uiso 1 1 calc R
C40 C 0.5438(8) 0.2491(6) 0.9338(5) 0.039 Uani 1 1 d .
H40A H 0.5185 0.1973 0.9155 0.059 Uiso 1 1 calc R
H40B H 0.5235 0.2498 0.9892 0.059 Uiso 1 1 calc R
H40C H 0.6276 0.2438 0.9290 0.059 Uiso 1 1 calc R
C11 C 0.8983(7) -0.1075(5) 0.4438(5) 0.035 Uani 1 1 d .
H11 H 0.9120 -0.1369 0.3988 0.042 Uiso 1 1 calc R
C15 C 0.8876(8) 0.0905(6) 1.0429(5) 0.040 Uani 1 1 d .
H15 H 0.8621 0.0555 1.0883 0.049 Uiso 1 1 calc R
C18 C 0.9656(7) 0.1931(5) 0.9099(5) 0.033 Uani 1 1 d .
C37 C 0.4837(8) 0.3387(6) 0.8824(5) 0.036 Uani 1 1 d .
C33 C 0.5614(7) 0.5055(5) 0.6599(5) 0.032 Uani 1 1 d .
C2 C 0.3794(6) 0.2618(5) 0.5299(4) 0.024 Uani 1 1 d .
H2 H 0.3703 0.3018 0.5678 0.028 Uiso 1 1 calc R
C30 C 0.6560(9) -0.1265(6) 0.9115(5) 0.043 Uani 1 1 d .
H30A H 0.6890 -0.0721 0.9155 0.064 Uiso 1 1 calc R
H30B H 0.6955 -0.1776 0.9497 0.064 Uiso 1 1 calc R
H30C H 0.5738 -0.1152 0.9230 0.064 Uiso 1 1 calc R
C29 C 0.6715(7) -0.1493(5) 0.8276(4) 0.030 Uani 1 1 d .
C13 C 0.8791(7) 0.1419(5) 0.8974(4) 0.023 Uani 1 1 d .
C14 C 0.8410(7) 0.0874(5) 0.9660(4) 0.029 Uani 1 1 d .
H14 H 0.7858 0.0498 0.9604 0.035 Uiso 1 1 calc R
C23 C 0.9972(8) 0.3708(6) 0.5690(5) 0.037 Uani 1 1 d .
H23 H 0.9633 0.3760 0.5179 0.045 Uiso 1 1 calc R
C16 C 0.9701(8) 0.1448(7) 1.0510(5) 0.046 Uani 1 1 d .
H16 H 0.9993 0.1470 1.1022 0.055 Uiso 1 1 calc R
C32 C 0.8036(7) -0.1680(5) 0.8050(5) 0.039 Uani 1 1 d .
H32A H 0.8094 -0.1771 0.7497 0.058 Uiso 1 1 calc R
H32B H 0.8433 -0.2225 0.8392 0.058 Uiso 1 1 calc R
H32C H 0.8393 -0.1158 0.8123 0.058 Uiso 1 1 calc R
C17 C 1.0102(8) 0.1958(6) 0.9849(5) 0.044 Uani 1 1 d .
H17 H 1.0670 0.2319 0.9908 0.053 Uiso 1 1 calc R
C34 C 0.5804(10) 0.5915(6) 0.6929(6) 0.055 Uani 1 1 d .
H34A H 0.5569 0.5869 0.7481 0.083 Uiso 1 1 calc R
H34B H 0.5342 0.6453 0.6615 0.083 Uiso 1 1 calc R
H34C H 0.6621 0.5967 0.6900 0.083 Uiso 1 1 calc R
C31 C 0.6100(8) -0.2300(5) 0.8151(6) 0.042 Uani 1 1 d .
H31A H 0.5307 -0.2187 0.8332 0.062 Uiso 1 1 calc R
H31B H 0.6516 -0.2865 0.8455 0.062 Uiso 1 1 calc R
H31C H 0.6093 -0.2352 0.7589 0.062 Uiso 1 1 calc R
C39 C 0.3537(8) 0.3590(7) 0.8948(5) 0.047 Uani 1 1 d .
H39A H 0.3204 0.4159 0.8610 0.070 Uiso 1 1 calc R
H39B H 0.3395 0.3647 0.9503 0.070 Uiso 1 1 calc R
H39C H 0.3181 0.3093 0.8811 0.070 Uiso 1 1 calc R
C36 C 0.6236(10) 0.5018(6) 0.5824(5) 0.053 Uani 1 1 d .
H36A H 0.7038 0.5088 0.5899 0.079 Uiso 1 1 calc R
H36B H 0.5854 0.5510 0.5420 0.079 Uiso 1 1 calc R
H36C H 0.6216 0.4432 0.5654 0.079 Uiso 1 1 calc R
C21 C 1.1409(8) 0.4097(6) 0.6527(6) 0.049 Uani 1 1 d .
H21 H 1.2043 0.4397 0.6582 0.059 Uiso 1 1 calc R
C10 C 0.9747(7) -0.1326(5) 0.5103(5) 0.033 Uani 1 1 d .
H10 H 1.0384 -0.1804 0.5105 0.039 Uiso 1 1 calc R
C12 C 0.8036(7) -0.0399(6) 0.4450(5) 0.033 Uani 1 1 d .
H12 H 0.7523 -0.0227 0.4004 0.039 Uiso 1 1 calc R

loop_
_atom_site_aniso_label
_atom_site_aniso_U_11
_atom_site_aniso_U_22
_atom_site_aniso_U_33
_atom_site_aniso_U_23
_atom_site_aniso_U_13
_atom_site_aniso_U_12
Sn1 0.022 0.024 0.019 -0.003 -0.002 -0.004
Sn2 0.022 0.027 0.020 -0.002 -0.002 -0.007
Cl1 0.028 0.030 0.028 0.000 0.000 -0.004
Cl2 0.028 0.035 0.027 -0.002 -0.002 -0.005
P2 0.026 0.026 0.023 -0.005 0.001 -0.007
P1 0.024 0.027 0.020 -0.004 0.000 -0.007
O7 0.028 0.038 0.028 -0.001 -0.002 -0.014
O4 0.026 0.031 0.020 -0.004 0.006 -0.013
O8 0.033 0.021 0.030 0.000 0.004 -0.012
O5 0.025 0.022 0.025 -0.005 -0.004 0.000
O2 0.023 0.028 0.016 0.009 -0.004 -0.006
O3 0.034 0.021 0.019 0.002 -0.003 -0.012
O1 0.023 0.022 0.030 -0.008 -0.006 -0.010
O6 0.023 0.028 0.029 -0.016 -0.008 -0.003
O9 0.013 0.032 0.023 0.005 0.002 -0.007
N1 0.029 0.031 0.023 0.004 0.001 -0.006
N3 0.046 0.040 0.014 -0.016 -0.004 -0.005
C4 0.029 0.030 0.030 0.004 -0.008 -0.012
N2 0.023 0.033 0.018 0.000 0.001 -0.004
C24 0.031 0.027 0.031 0.007 0.012 -0.014
C7 0.027 0.019 0.029 -0.009 0.004 -0.002
C6 0.030 0.027 0.009 0.000 0.000 -0.008
N4 0.023 0.039 0.036 -0.001 0.006 -0.018
C8 0.026 0.018 0.028 -0.013 0.005 -0.004
C19 0.018 0.029 0.035 0.002 0.005 -0.007
C1 0.024 0.027 0.020 -0.002 -0.001 -0.009
C5 0.026 0.042 0.010 -0.007 -0.002 0.000
C27 0.018 0.032 0.046 -0.001 0.006 -0.011
C20 0.051 0.034 0.044 -0.007 0.003 -0.019
C25 0.025 0.037 0.031 -0.013 0.007 -0.011
C3 0.017 0.031 0.036 0.003 -0.002 -0.001
C22 0.034 0.034 0.044 0.003 0.014 -0.011
C26 0.027 0.051 0.042 -0.015 0.012 -0.012
C28 0.023 0.041 0.044 -0.008 -0.001 -0.012
C9 0.032 0.030 0.040 -0.008 -0.003 -0.002
C35 0.048 0.044 0.040 0.000 -0.007 -0.010
C38 0.096 0.035 0.033 -0.008 0.009 -0.028
C40 0.044 0.052 0.025 -0.014 0.002 -0.012
C11 0.032 0.029 0.039 -0.008 0.007 0.007
C15 0.045 0.051 0.024 0.006 -0.004 -0.014
C18 0.032 0.032 0.037 -0.009 -0.002 -0.009
C37 0.050 0.041 0.022 -0.019 0.010 -0.008
C33 0.044 0.030 0.025 -0.004 0.000 -0.014
C2 0.026 0.020 0.022 0.003 -0.001 0.000
C30 0.061 0.038 0.030 0.004 -0.004 -0.014
C29 0.035 0.027 0.026 0.002 -0.001 -0.009
C13 0.038 0.025 0.011 -0.001 -0.006 -0.017
C14 0.028 0.041 0.017 0.004 -0.010 -0.012
C23 0.044 0.039 0.032 -0.006 0.007 -0.017
C16 0.041 0.068 0.031 0.001 -0.014 -0.022
C32 0.037 0.019 0.056 0.000 -0.015 0.000
C17 0.050 0.054 0.031 0.005 -0.006 -0.031
C34 0.092 0.025 0.053 -0.020 0.018 -0.014
C31 0.043 0.026 0.057 -0.002 -0.016 -0.012
C39 0.050 0.056 0.036 -0.014 0.014 -0.007
C36 0.098 0.029 0.030 0.001 0.028 -0.013
C21 0.041 0.038 0.070 -0.003 0.008 -0.018
C10 0.022 0.026 0.051 -0.008 0.000 -0.004
C12 0.039 0.040 0.022 -0.005 0.003 -0.014

loop_
_atom_type_symbol
_atom_type_description
_atom_type_scat_dispersion_real
_atom_type_scat_dispersion_imag
_atom_type_scat_source
C C 0.0033 0.0016 'International Tables Vol C Tables 4.2.6.8 and 6.1.1.4'
H H 0.0000 0.0000 'International Tables Vol C Tables 4.2.6.8 and 6.1.1.4'
N N 0.0061 0.0033 'International Tables Vol C Tables 4.2.6.8 and 6.1.1.4'
O O 0.0106 0.0060 'International Tables Vol C Tables 4.2.6.8 and 6.1.1.4'
P P 0.1023 0.0942 'International Tables Vol C Tables 4.2.6.8 and 6.1.1.4'
Cl Cl 0.1484 0.1585 'International Tables Vol C Tables 4.2.6.8 and 6.1.1.4'
Sn Sn -0.6537 1.4246 'International Tables Vol C Tables 4.2.6.8 and 6.1.1.4'

loop_
_geom_angle_atom_site_label_1
_geom_angle_atom_site_label_2
_geom_angle_atom_site_label_3
_geom_angle
O9 Sn1 O5 93.45(19)
O9 Sn1 C1 173.1(2)
O5 Sn1 C1 93.2(2)
O9 Sn1 O2 89.62(18)
O5 Sn1 O2 92.14(19)
C1 Sn1 O2 88.2(2)
O9 Sn1 N1 99.5(2)
O5 Sn1 N1 166.0(2)
C1 Sn1 N1 73.7(2)
O2 Sn1 N1 82.59(19)
O9 Sn1 Cl1 89.16(14)
O5 Sn1 Cl1 98.92(14)
C1 Sn1 Cl1 91.69(19)
O2 Sn1 Cl1 168.93(14)
N1 Sn1 Cl1 86.76(15)
O9 Sn2 O1 94.19(18)
O9 Sn2 C13 172.7(2)
O1 Sn2 C13 92.6(2)
O9 Sn2 O6 89.37(19)
O1 Sn2 O6 94.21(19)
C13 Sn2 O6 87.4(2)
O9 Sn2 N3 99.57(19)
O1 Sn2 N3 165.34(19)
C13 Sn2 N3 73.5(2)
O6 Sn2 N3 81.0(2)
O9 Sn2 Cl2 90.00(15)
O1 Sn2 Cl2 98.82(14)
C13 Sn2 Cl2 91.6(2)
O6 Sn2 Cl2 166.96(14)
N3 Sn2 Cl2 86.29(17)
O6 P2 O5 115.9(3)
O6 P2 O8 105.3(3)
O5 P2 O8 111.5(3)
O6 P2 O7 111.4(3)
O5 P2 O7 104.5(3)
O8 P2 O7 108.2(3)
O1 P1 O2 115.9(3)
O1 P1 O4 103.9(3)
O2 P1 O4 111.8(3)
O1 P1 O3 111.2(3)
O2 P1 O3 105.5(3)
O4 P1 O3 108.5(3)
C37 O7 P2 127.8(5)
C25 O4 P1 126.5(4)
C33 O8 P2 128.1(4)
P2 O5 Sn1 134.6(3)
P1 O2 Sn1 136.6(3)
C29 O3 P1 129.2(4)
P1 O1 Sn2 135.0(3)
P2 O6 Sn2 136.7(3)
Sn2 O9 Sn1 133.5(2)
N2 N1 C7 115.0(6)
N2 N1 Sn1 114.7(5)
C7 N1 Sn1 130.2(5)
N4 N3 C19 113.9(6)
N4 N3 Sn2 114.1(5)
C19 N3 Sn2 131.9(4)
C5 C4 C3 121.9(7)
N1 N2 C6 115.1(6)
C23 C24 C19 116.9(7)
C8 C7 C12 122.0(7)
C8 C7 N1 116.2(6)
C12 C7 N1 121.8(7)
C1 C6 C5 120.0(7)
C1 C6 N2 123.0(6)
C5 C6 N2 117.0(6)
N3 N4 C18 115.6(6)
C7 C8 C9 117.2(6)
C20 C19 C24 121.8(7)
C20 C19 N3 122.9(7)
C24 C19 N3 115.3(6)
C2 C1 C6 118.5(6)
C2 C1 Sn1 128.2(5)
C6 C1 Sn1 113.3(5)
C4 C5 C6 118.7(7)
C19 C20 C21 120.2(8)
C27 C25 C28 112.3(6)
C27 C25 O4 109.6(6)
C28 C25 O4 109.8(6)
C27 C25 C26 112.0(7)
C28 C25 C26 110.8(7)
O4 C25 C26 101.8(6)
C2 C3 C4 119.3(7)
C23 C22 C21 121.8(8)
C10 C9 C8 120.1(7)
C12 C11 C10 119.3(8)
C16 C15 C14 120.4(8)
C17 C18 C13 123.0(8)
C17 C18 N4 116.6(7)
C13 C18 N4 120.3(7)
O7 C37 C39 102.3(6)
O7 C37 C38 110.8(7)
C39 C37 C38 111.6(8)
O7 C37 C40 109.5(6)
C39 C37 C40 113.0(7)
C38 C37 C40 109.5(7)
C35 C33 C36 115.3(7)
C35 C33 O8 110.9(6)
C36 C33 O8 106.6(7)
C35 C33 C34 110.3(8)
C36 C33 C34 109.3(7)
O8 C33 C34 103.8(6)
C3 C2 C1 121.4(7)
O3 C29 C30 111.7(6)
O3 C29 C31 104.2(6)
C30 C29 C31 111.8(7)
O3 C29 C32 105.3(6)
C30 C29 C32 112.0(7)
C31 C29 C32 111.3(7)
C18 C13 C14 117.1(6)
C18 C13 Sn2 116.2(5)
C14 C13 Sn2 126.5(5)
C15 C14 C13 119.4(7)
C22 C23 C24 121.7(8)
C15 C16 C17 120.8(8)
C16 C17 C18 119.2(8)
C22 C21 C20 117.6(8)
C11 C10 C9 120.6(7)
C11 C12 C7 120.7(7)

loop_
_geom_bond_atom_site_label_1
_geom_bond_atom_site_label_2
_geom_bond_distance
Sn1 O9 1.958(4)
Sn1 O5 2.106(5)
Sn1 C1 2.122(7)
Sn1 O2 2.157(4)
Sn1 N1 2.371(6)
Sn1 Cl1 2.4494(19)
Sn2 O9 1.942(5)
Sn2 O1 2.100(5)
Sn2 C13 2.105(6)
Sn2 O6 2.143(5)
Sn2 N3 2.396(7)
Sn2 Cl2 2.446(2)
P2 O6 1.506(5)
P2 O5 1.509(5)
P2 O8 1.566(5)
P2 O7 1.566(6)
P1 O1 1.505(5)
P1 O2 1.506(5)
P1 O4 1.564(5)
P1 O3 1.569(5)
O7 C37 1.473(9)
O4 C25 1.518(9)
O8 C33 1.504(9)
O3 C29 1.464(8)
N1 N2 1.250(8)
N1 C7 1.445(9)
N3 N4 1.248(8)
N3 C19 1.445(9)
C4 C5 1.368(10)
C4 C3 1.379(11)
N2 C6 1.409(9)
C24 C23 1.396(10)
C24 C19 1.398(11)
C7 C8 1.369(10)
C7 C12 1.389(10)
C6 C1 1.404(10)
C6 C5 1.405(9)
N4 C18 1.461(10)
C8 C9 1.420(10)
C19 C20 1.355(11)
C1 C2 1.390(10)
C27 C25 1.507(10)
C20 C21 1.405(12)
C25 C28 1.511(10)
C25 C26 1.528(10)
C3 C2 1.365(10)
C22 C23 1.334(11)
C22 C21 1.387(13)
C9 C10 1.388(11)
C35 C33 1.486(11)
C38 C37 1.508(11)
C40 C37 1.521(12)
C11 C12 1.353(11)
C11 C10 1.386(11)
C15 C16 1.367(12)
C15 C14 1.410(10)
C18 C17 1.371(11)
C18 C13 1.387(10)
C37 C39 1.499(12)
C33 C36 1.489(11)
C33 C34 1.516(10)
C30 C29 1.503(11)
C29 C31 1.533(10)
C29 C32 1.559(11)
C13 C14 1.413(10)
C16 C17 1.367(12)

loop_
_platon_squeeze_void_nr
_platon_squeeze_void_average_x
_platon_squeeze_void_average_y
_platon_squeeze_void_average_z
_platon_squeeze_void_volume
_platon_squeeze_void_count_electrons
_platon_squeeze_void_content
1 0.000 0.000 0.000 552 123 ' '
